data_4500002
loop_
_publ_author_name
'Scott G. Fleischman'
'Srinivasan S. Kuduva'
'Jennifer A. McMahon'
'Brian Moulton'
'Rosa D. Bailey Walsh'
'Na\'ir Rodr\'iguez-Hornedo'
'Michael J. Zaworotko'

_publ_section_title
;
 Crystal Engineering of the Composition of Pharmaceutical Phases:
 Multiple-Component Crystalline Solids Involving Carbamazepine
;
_journal_issue 6
_journal_name_full 'Crystal Growth & Design'
_journal_page_first 909
_journal_page_last 919
_journal_paper_doi 10.1021/cg034035x
_journal_volume 3
_journal_year 2003
_chemical_formula_sum 'C16 H14 N2 O3'
_chemical_formula_weight 282.29
_chemical_name_systematic
; 
 ? 
;
_space_group_IT_number 14
_symmetry_space_group_name_Hall '-P 2ybc'
_symmetry_space_group_name_H-M 'P 1 21/c 1'
_atom_sites_solution_hydrogens geom
_atom_sites_solution_primary direct
_atom_sites_solution_secondary difmap
_audit_creation_method SHELXL-97
_cell_angle_alpha 90.00
_cell_angle_beta 98.132(3)
_cell_angle_gamma 90.00
_cell_formula_units_Z 4
_cell_length_a 5.2031(9)
_cell_length_b 14.741(2)
_cell_length_c 17.882(3)
_cell_measurement_temperature 100(2)
_cell_volume 1357.7(4)
_computing_structure_refinement 'SHELXL-97 (Sheldrick, 1997)'
_computing_structure_solution 'SHELXS-97 (Sheldrick, 1990)'
_diffrn_ambient_temperature 100(2)
_diffrn_measured_fraction_theta_full 0.949
_diffrn_measured_fraction_theta_max 0.949
_diffrn_radiation_monochromator graphite
_diffrn_radiation_source 'fine-focus sealed tube'
_diffrn_radiation_type MoK\a
_diffrn_radiation_wavelength 0.71073
_diffrn_reflns_av_R_equivalents 0.1111
_diffrn_reflns_av_sigmaI/netI 0.1071
_diffrn_reflns_limit_h_max 6
_diffrn_reflns_limit_h_min -6
_diffrn_reflns_limit_k_max 19
_diffrn_reflns_limit_k_min -16
_diffrn_reflns_limit_l_max 23
_diffrn_reflns_limit_l_min -23
_diffrn_reflns_number 9402
_diffrn_reflns_theta_full 28.34
_diffrn_reflns_theta_max 28.34
_diffrn_reflns_theta_min 1.80
_exptl_absorpt_coefficient_mu 0.097
_exptl_absorpt_correction_T_max 0.9904
_exptl_absorpt_correction_T_min 0.9668
_exptl_crystal_density_diffrn 1.381
_exptl_crystal_density_method 'not measured'
_exptl_crystal_F_000 592
_exptl_crystal_size_max 0.35
_exptl_crystal_size_mid 0.15
_exptl_crystal_size_min 0.10
_refine_diff_density_max 0.211
_refine_diff_density_min -0.255
_refine_diff_density_rms 0.054
_refine_ls_extinction_method none
_refine_ls_goodness_of_fit_ref 0.895
_refine_ls_hydrogen_treatment mixed
_refine_ls_matrix_type full
_refine_ls_number_parameters 190
_refine_ls_number_reflns 3191
_refine_ls_number_restraints 0
_refine_ls_restrained_S_all 0.895
_refine_ls_R_factor_all 0.0986
_refine_ls_R_factor_gt 0.0533
_refine_ls_shift/su_max 0.000
_refine_ls_shift/su_mean 0.000
_refine_ls_structure_factor_coef Fsqd
_refine_ls_weighting_details 'calc w=1/[\s^2^(Fo^2^)+(0.0427P)^2^+0.0000P] where P=(Fo^2^+2Fc^2^)/3'
_refine_ls_weighting_scheme calc
_refine_ls_wR_factor_gt 0.1116
_refine_ls_wR_factor_ref 0.1268
_reflns_number_gt 1856
_reflns_number_total 3191
_reflns_threshold_expression >2sigma(I)
_cod_data_source_file jm417.cif
_cod_data_source_block jm417
_cod_database_code 4500002

loop_
_symmetry_equiv_pos_as_xyz
'x, y, z'
'-x, y+1/2, -z+1/2'
'-x, -y, -z'
'x, -y-1/2, z-1/2'

loop_
_atom_site_label
_atom_site_type_symbol
_atom_site_fract_x
_atom_site_fract_y
_atom_site_fract_z
_atom_site_U_iso_or_equiv
_atom_site_adp_type
_atom_site_occupancy
_atom_site_symmetry_multiplicity
_atom_site_calc_flag
_atom_site_refinement_flags
_atom_site_disorder_assembly
_atom_site_disorder_group
O21 O 0.4462(3) 0.41023(10) 0.70810(8) 0.0326(4) Uani 1 1 d . . .
H21A H 0.5563 0.3901 0.6822 0.049 Uiso 1 1 calc R . .
O22 O 0.3642(3) 0.50937(11) 0.61342(9) 0.0373(4) Uani 1 1 d . . .
C21 C 0.3144(4) 0.47506(15) 0.67140(13) 0.0294(5) Uani 1 1 d . . .
H21 H 0.1672 0.4974 0.6915 0.035 Uiso 1 1 calc R . .
N2 N 0.7547(4) 0.41639(12) 0.53735(9) 0.0276(4) Uani 1 1 d . . .
H2A H 0.6738 0.4602 0.5581 0.033 Uiso 1 1 calc R . .
H2B H 0.7819 0.4210 0.4900 0.033 Uiso 1 1 calc R . .
O1 O 0.8002(3) 0.33435(10) 0.64530(7) 0.0277(4) Uani 1 1 d . . .
C15 C 0.8360(4) 0.34300(15) 0.57775(11) 0.0235(5) Uani 1 1 d . . .
C6 C 1.0270(4) 0.19317(14) 0.58215(11) 0.0223(5) Uani 1 1 d . . .
C11 C 0.7768(4) 0.23458(15) 0.33847(11) 0.0276(5) Uani 1 1 d . . .
H11A H 0.6486 0.2030 0.3053 0.033 Uiso 1 1 calc R . .
C1 C 0.8631(4) 0.11865(14) 0.56636(11) 0.0239(5) Uani 1 1 d . . .
C7 C 0.9646(4) 0.27778(14) 0.46307(11) 0.0230(5) Uani 1 1 d . . .
C13 C 0.5937(4) 0.16756(14) 0.44593(11) 0.0252(5) Uani 1 1 d . . .
H13A H 0.4291 0.1612 0.4158 0.030 Uiso 1 1 calc R . .
C14 C 0.6295(4) 0.12043(14) 0.51078(11) 0.0257(5) Uani 1 1 d . . .
H14A H 0.4877 0.0845 0.5216 0.031 Uiso 1 1 calc R . .
C10 C 0.9570(5) 0.28656(15) 0.30878(12) 0.0298(6) Uani 1 1 d . . .
H10A H 0.9541 0.2895 0.2556 0.036 Uiso 1 1 calc R . .
C8 C 1.1448(4) 0.33020(15) 0.43333(12) 0.0267(5) Uani 1 1 d . . .
H8A H 1.2707 0.3634 0.4660 0.032 Uiso 1 1 calc R . .
C12 C 0.7781(4) 0.22711(14) 0.41659(11) 0.0231(5) Uani 1 1 d . . .
C4 C 1.3156(4) 0.10775(15) 0.67143(11) 0.0292(5) Uani 1 1 d . . .
H4A H 1.4703 0.1036 0.7065 0.035 Uiso 1 1 calc R . .
C2 C 0.9303(5) 0.03910(15) 0.60723(12) 0.0298(5) Uani 1 1 d . . .
H2C H 0.8187 -0.0121 0.5996 0.036 Uiso 1 1 calc R . .
C9 C 1.1426(4) 0.33458(15) 0.35595(12) 0.0290(5) Uani 1 1 d . . .
H9A H 1.2675 0.3703 0.3354 0.035 Uiso 1 1 calc R . .
N1 N 0.9596(3) 0.27705(11) 0.54325(9) 0.0227(4) Uani 1 1 d . . .
C5 C 1.2516(4) 0.18805(15) 0.63356(11) 0.0256(5) Uani 1 1 d . . .
H5A H 1.3614 0.2395 0.6428 0.031 Uiso 1 1 calc R . .
C3 C 1.1536(5) 0.03326(16) 0.65810(12) 0.0321(6) Uani 1 1 d . . .
H3A H 1.1970 -0.0220 0.6842 0.038 Uiso 1 1 calc R . .

loop_
_atom_site_aniso_label
_atom_site_aniso_U_11
_atom_site_aniso_U_22
_atom_site_aniso_U_33
_atom_site_aniso_U_23
_atom_site_aniso_U_13
_atom_site_aniso_U_12
O21 0.0366(10) 0.0362(9) 0.0249(8) 0.0021(7) 0.0041(7) 0.0077(8)
O22 0.0413(11) 0.0428(10) 0.0276(9) 0.0065(7) 0.0041(7) 0.0107(8)
C21 0.0274(13) 0.0298(13) 0.0298(13) -0.0037(10) -0.0003(10) 0.0025(10)
N2 0.0365(12) 0.0261(10) 0.0197(9) 0.0016(8) 0.0021(8) 0.0081(9)
O1 0.0323(10) 0.0331(9) 0.0171(7) -0.0001(6) 0.0013(6) 0.0035(7)
C15 0.0203(12) 0.0284(12) 0.0202(11) -0.0024(9) -0.0032(8) -0.0032(9)
C6 0.0277(13) 0.0251(12) 0.0152(10) 0.0001(8) 0.0063(8) 0.0040(9)
C11 0.0309(13) 0.0308(13) 0.0199(11) -0.0025(9) -0.0006(9) 0.0014(10)
C1 0.0264(13) 0.0266(12) 0.0194(10) -0.0009(9) 0.0055(9) 0.0020(9)
C7 0.0241(12) 0.0262(12) 0.0185(10) 0.0016(9) 0.0027(9) 0.0015(9)
C13 0.0223(12) 0.0278(12) 0.0250(11) -0.0037(9) 0.0019(9) 0.0002(9)
C14 0.0248(13) 0.0252(12) 0.0279(12) -0.0034(9) 0.0062(9) -0.0029(9)
C10 0.0338(14) 0.0366(14) 0.0195(11) 0.0022(10) 0.0059(10) 0.0054(11)
C8 0.0237(13) 0.0298(13) 0.0262(11) 0.0025(10) 0.0017(9) 0.0007(10)
C12 0.0237(12) 0.0251(12) 0.0206(11) -0.0014(9) 0.0030(9) 0.0024(9)
C4 0.0299(14) 0.0387(14) 0.0190(11) 0.0002(10) 0.0037(9) 0.0068(11)
C2 0.0366(15) 0.0257(12) 0.0276(12) -0.0006(10) 0.0065(10) -0.0008(10)
C9 0.0274(13) 0.0347(13) 0.0264(12) 0.0068(10) 0.0087(9) 0.0036(11)
N1 0.0274(11) 0.0241(10) 0.0166(9) -0.0002(7) 0.0028(7) 0.0021(8)
C5 0.0267(13) 0.0329(13) 0.0178(10) -0.0031(9) 0.0053(9) 0.0001(10)
C3 0.0428(16) 0.0298(13) 0.0238(12) 0.0032(10) 0.0055(11) 0.0090(11)

loop_
_atom_type_symbol
_atom_type_description
_atom_type_scat_dispersion_real
_atom_type_scat_dispersion_imag
_atom_type_scat_source
C C 0.0033 0.0016 'International Tables Vol C Tables 4.2.6.8 and 6.1.1.4'
H H 0.0000 0.0000 'International Tables Vol C Tables 4.2.6.8 and 6.1.1.4'
N N 0.0061 0.0033 'International Tables Vol C Tables 4.2.6.8 and 6.1.1.4'
O O 0.0106 0.0060 'International Tables Vol C Tables 4.2.6.8 and 6.1.1.4'

loop_
_geom_angle_atom_site_label_1
_geom_angle_atom_site_label_2
_geom_angle_atom_site_label_3
_geom_angle
_geom_angle_site_symmetry_1
_geom_angle_site_symmetry_3
_geom_angle_publ_flag
O22 C21 O21 125.2(2) . . ?
O1 C15 N2 121.6(2) . . ?
O1 C15 N1 120.53(18) . . ?
N2 C15 N1 117.86(18) . . ?
C5 C6 C1 121.77(19) . . ?
C5 C6 N1 119.60(19) . . ?
C1 C6 N1 118.62(18) . . ?
C10 C11 C12 121.5(2) . . ?
C6 C1 C2 116.98(19) . . ?
C6 C1 C14 123.43(19) . . ?
C2 C1 C14 119.6(2) . . ?
C8 C7 C12 121.46(19) . . ?
C8 C7 N1 119.87(18) . . ?
C12 C7 N1 118.62(19) . . ?
C14 C13 C12 127.4(2) . . ?
C13 C14 C1 126.8(2) . . ?
C11 C10 C9 120.3(2) . . ?
C7 C8 C9 120.1(2) . . ?
C11 C12 C7 117.1(2) . . ?
C11 C12 C13 119.86(18) . . ?
C7 C12 C13 123.07(18) . . ?
C5 C4 C3 119.8(2) . . ?
C3 C2 C1 121.6(2) . . ?
C8 C9 C10 119.5(2) . . ?
C15 N1 C6 119.59(17) . . ?
C15 N1 C7 121.54(16) . . ?
C6 N1 C7 116.83(16) . . ?
C4 C5 C6 119.7(2) . . ?
C2 C3 C4 120.1(2) . . ?

loop_
_geom_bond_atom_site_label_1
_geom_bond_atom_site_label_2
_geom_bond_distance
_geom_bond_site_symmetry_2
_geom_bond_publ_flag
O21 C21 1.299(3) . ?
O22 C21 1.214(3) . ?
N2 C15 1.336(3) . ?
O1 C15 1.254(2) . ?
C15 N1 1.361(3) . ?
C6 C5 1.383(3) . ?
C6 C1 1.395(3) . ?
C6 N1 1.438(3) . ?
C11 C10 1.374(3) . ?
C11 C12 1.400(3) . ?
C1 C2 1.400(3) . ?
C1 C14 1.458(3) . ?
C7 C8 1.378(3) . ?
C7 C12 1.401(3) . ?
C7 N1 1.438(2) . ?
C13 C14 1.342(3) . ?
C13 C12 1.452(3) . ?
C10 C9 1.384(3) . ?
C8 C9 1.384(3) . ?
C4 C5 1.381(3) . ?
C4 C3 1.384(3) . ?
C2 C3 1.373(3) . ?

loop_
_cod_related_entry_id
_cod_related_entry_database
_cod_related_entry_code
1 ChemSpider 30661264
